data_4108330
loop_
_publ_author_name
'Ling Li'
'William W. Brennessel'
'William D. Jones'

_publ_contact_author_address 'Department of Chemistry, University of Rochester, Rochester, New York 14627'
_publ_contact_author_email jones@chem.rochester.edu
_publ_contact_author_name 'William D. Jones'
_publ_section_title
;
 An Efficient Low-Temperature Route to Polycyclic Isoquinoline Salt
 Synthesis via C-H Activation with [Cp*MCl2]2 (M = Rh, Ir)
;
_journal_name_full 'Journal of the American Chemical Society'
_journal_page_first 12414
_journal_page_last 12419
_journal_paper_doi 10.1021/ja802415h
_journal_volume 130
_journal_year 2008
_chemical_formula_moiety 'C24 H29 Cl Ir N O4'
_chemical_formula_sum 'C24 H29 Cl Ir N O4'
_chemical_formula_weight 623.13
_chemical_name_common jonll03
_chemical_name_systematic
;
  ?
;
_space_group_IT_number 14
_symmetry_cell_setting monoclinic
_symmetry_space_group_name_Hall '-P 2yn'
_symmetry_space_group_name_H-M 'P 1 21/n 1'
_atom_sites_solution_hydrogens geom
_atom_sites_solution_primary direct
_atom_sites_solution_secondary difmap
_audit_creation_method SHELXL-97
_cell_angle_alpha 90.00
_cell_angle_beta 104.076(2)
_cell_angle_gamma 90.00
_cell_formula_units_Z 4
_cell_length_a 10.0687(14)
_cell_length_b 16.002(2)
_cell_length_c 14.879(2)
_cell_measurement_reflns_used 3993
_cell_measurement_temperature 100.0(1)
_cell_measurement_theta_max 32.95
_cell_measurement_theta_min 2.44
_cell_volume 2325.3(5)
_computing_cell_refinement 'SAINT, Bruker'
_computing_data_collection 'APEX2, Bruker'
_computing_data_reduction 'SAINT, Bruker'
_computing_molecular_graphics 'SHELXTL, Bruker'
_computing_publication_material 'Bruker SHELXTL'
_computing_structure_refinement 'SHELXL-97 (Sheldrick, 1997)'
_computing_structure_solution 'SIR97, CNR-IC'
_diffrn_ambient_temperature 100.0(1)
_diffrn_measured_fraction_theta_full 0.989
_diffrn_measured_fraction_theta_max 0.989
_diffrn_measurement_device_type 'Bruker SMART APEX II CCD Platform'
_diffrn_measurement_method 'area detector, \w scans per \f'
_diffrn_radiation_monochromator graphite
_diffrn_radiation_source 'fine-focus sealed tube'
_diffrn_radiation_type MoK\a
_diffrn_radiation_wavelength 0.71073
_diffrn_reflns_av_R_equivalents 0.0265
_diffrn_reflns_av_sigmaI/netI 0.0205
_diffrn_reflns_limit_h_max 15
_diffrn_reflns_limit_h_min -15
_diffrn_reflns_limit_k_max 24
_diffrn_reflns_limit_k_min -24
_diffrn_reflns_limit_l_max 22
_diffrn_reflns_limit_l_min -22
_diffrn_reflns_number 40803
_diffrn_reflns_theta_full 32.57
_diffrn_reflns_theta_max 32.57
_diffrn_reflns_theta_min 1.90
_exptl_absorpt_coefficient_mu 5.887
_exptl_absorpt_correction_T_max 0.2424
_exptl_absorpt_correction_T_min 0.1657
_exptl_absorpt_correction_type multi-scan
_exptl_absorpt_process_details 'SADABS, R. Blessing, Acta Cryst, 1995, 33'
_exptl_crystal_colour yellow
_exptl_crystal_density_diffrn 1.780
_exptl_crystal_description block
_exptl_crystal_F_000 1224
_exptl_crystal_size_max 0.36
_exptl_crystal_size_mid 0.24
_exptl_crystal_size_min 0.24
_refine_diff_density_max 2.072
_refine_diff_density_min -0.984
_refine_diff_density_rms 0.100
_refine_ls_extinction_method none
_refine_ls_goodness_of_fit_ref 1.033
_refine_ls_hydrogen_treatment constr
_refine_ls_matrix_type full
_refine_ls_number_parameters 288
_refine_ls_number_reflns 8366
_refine_ls_number_restraints 0
_refine_ls_restrained_S_all 1.033
_refine_ls_R_factor_all 0.0224
_refine_ls_R_factor_gt 0.0179
_refine_ls_shift/su_max 0.003
_refine_ls_shift/su_mean 0.000
_refine_ls_structure_factor_coef Fsqd
_refine_ls_weighting_details 'calc w=1/[\s^2^(Fo^2^)+(0.0224P)^2^+1.0518P] where P=(Fo^2^+2Fc^2^)/3'
_refine_ls_weighting_scheme calc
_refine_ls_wR_factor_gt 0.0420
_refine_ls_wR_factor_ref 0.0433
_reflns_number_gt 7452
_reflns_number_total 8366
_reflns_threshold_expression >2sigma(I)
_cod_data_source_file ja802415h_si_002_08.cif
_cod_data_source_block jonll03=3'a
_cod_database_code 4108330

loop_
_symmetry_equiv_pos_as_xyz
'x, y, z'
'-x+1/2, y+1/2, -z+1/2'
'-x, -y, -z'
'x-1/2, -y-1/2, z-1/2'

loop_
_atom_site_label
_atom_site_type_symbol
_atom_site_fract_x
_atom_site_fract_y
_atom_site_fract_z
_atom_site_U_iso_or_equiv
_atom_site_adp_type
_atom_site_occupancy
_atom_site_symmetry_multiplicity
_atom_site_calc_flag
_atom_site_refinement_flags
Ir1 Ir 0.673180(6) 0.178470(4) 0.303770(4) 0.01117(2) Uani 1 1 d .
Cl1 Cl 0.82295(4) 0.28046(3) 0.39728(3) 0.01807(8) Uani 1 1 d .
N1 N 0.72804(14) 0.09071(9) 0.41168(10) 0.0150(3) Uani 1 1 d .
C1 C 0.52267(16) 0.21449(10) 0.36631(11) 0.0121(3) Uani 1 1 d .
C2 C 0.52898(17) 0.30394(11) 0.39587(12) 0.0142(3) Uani 1 1 d .
O1 O 0.51457(13) 0.36386(8) 0.34484(9) 0.0187(2) Uani 1 1 d .
O2 O 0.55887(14) 0.31036(8) 0.48954(9) 0.0165(2) Uani 1 1 d .
C3 C 0.5762(2) 0.39467(13) 0.52404(15) 0.0264(4) Uani 1 1 d .
H3A H 0.6069 0.3937 0.5918 0.040 Uiso 1 1 calc R
H3B H 0.4887 0.4245 0.5056 0.040 Uiso 1 1 calc R
H3C H 0.6447 0.4232 0.4983 0.040 Uiso 1 1 calc R
C4 C 0.41874(17) 0.16642(10) 0.37986(12) 0.0136(3) Uani 1 1 d .
C5 C 0.30754(17) 0.20194(11) 0.41973(12) 0.0160(3) Uani 1 1 d .
O3 O 0.25261(16) 0.16444(9) 0.47177(11) 0.0269(3) Uani 1 1 d .
O4 O 0.27399(12) 0.28005(8) 0.39068(9) 0.0179(2) Uani 1 1 d .
C6 C 0.1811(2) 0.32341(12) 0.43508(15) 0.0242(4) Uani 1 1 d .
H6A H 0.1585 0.3782 0.4059 0.036 Uiso 1 1 calc R
H6B H 0.2247 0.3309 0.5010 0.036 Uiso 1 1 calc R
H6C H 0.0971 0.2905 0.4284 0.036 Uiso 1 1 calc R
C7 C 0.40126(17) 0.07599(11) 0.35799(11) 0.0144(3) Uani 1 1 d .
C8 C 0.27055(18) 0.04668(12) 0.31276(13) 0.0201(3) Uani 1 1 d .
H8A H 0.1980 0.0858 0.2945 0.024 Uiso 1 1 calc R
C9 C 0.2438(2) -0.03752(13) 0.29379(15) 0.0254(4) Uani 1 1 d .
H9A H 0.1550 -0.0551 0.2611 0.030 Uiso 1 1 calc R
C10 C 0.3473(2) -0.09559(13) 0.32277(15) 0.0259(4) Uani 1 1 d .
H10A H 0.3298 -0.1534 0.3108 0.031 Uiso 1 1 calc R
C11 C 0.4767(2) -0.06883(12) 0.36937(14) 0.0209(3) Uani 1 1 d .
H11A H 0.5466 -0.1089 0.3915 0.025 Uiso 1 1 calc R
C12 C 0.50638(17) 0.01659(11) 0.38436(12) 0.0154(3) Uani 1 1 d .
C13 C 0.65022(17) 0.03366(11) 0.43189(12) 0.0159(3) Uani 1 1 d .
H13A H 0.6897 -0.0013 0.4830 0.019 Uiso 1 1 calc R
C14 C 0.87161(18) 0.09056(13) 0.46624(14) 0.0239(4) Uani 1 1 d .
H14A H 0.8860 0.0438 0.5101 0.036 Uiso 1 1 calc R
H14B H 0.8915 0.1432 0.5004 0.036 Uiso 1 1 calc R
H14C H 0.9327 0.0845 0.4245 0.036 Uiso 1 1 calc R
C15 C 0.54248(19) 0.19155(12) 0.16572(12) 0.0177(3) Uani 1 1 d .
C16 C 0.5929(2) 0.10695(12) 0.17846(12) 0.0199(3) Uani 1 1 d .
C17 C 0.7414(2) 0.10980(11) 0.19141(13) 0.0192(3) Uani 1 1 d .
C18 C 0.78061(19) 0.19415(11) 0.19006(12) 0.0164(3) Uani 1 1 d .
C19 C 0.65794(18) 0.24663(11) 0.17654(11) 0.0154(3) Uani 1 1 d .
C20 C 0.39513(19) 0.21722(14) 0.14630(13) 0.0246(4) Uani 1 1 d .
H20A H 0.3556 0.2170 0.0793 0.037 Uiso 1 1 calc R
H20B H 0.3886 0.2736 0.1707 0.037 Uiso 1 1 calc R
H20C H 0.3448 0.1779 0.1762 0.037 Uiso 1 1 calc R
C21 C 0.5089(2) 0.02875(14) 0.15802(15) 0.0302(5) Uani 1 1 d .
H21A H 0.4927 0.0154 0.0920 0.045 Uiso 1 1 calc R
H21B H 0.4210 0.0372 0.1740 0.045 Uiso 1 1 calc R
H21C H 0.5581 -0.0175 0.1948 0.045 Uiso 1 1 calc R
C22 C 0.8331(2) 0.03542(14) 0.20208(17) 0.0329(5) Uani 1 1 d .
H22A H 0.8255 0.0094 0.1414 0.049 Uiso 1 1 calc R
H22B H 0.8060 -0.0049 0.2439 0.049 Uiso 1 1 calc R
H22C H 0.9280 0.0529 0.2280 0.049 Uiso 1 1 calc R
C23 C 0.92289(19) 0.22701(12) 0.20085(14) 0.0220(4) Uani 1 1 d .
H23A H 0.9389 0.2381 0.1396 0.033 Uiso 1 1 calc R
H23B H 0.9891 0.1855 0.2332 0.033 Uiso 1 1 calc R
H23C H 0.9338 0.2789 0.2368 0.033 Uiso 1 1 calc R
C24 C 0.6545(2) 0.33963(12) 0.16638(13) 0.0194(3) Uani 1 1 d .
H24A H 0.6514 0.3544 0.1020 0.029 Uiso 1 1 calc R
H24B H 0.7369 0.3637 0.2072 0.029 Uiso 1 1 calc R
H24C H 0.5731 0.3617 0.1833 0.029 Uiso 1 1 calc R

loop_
_atom_site_aniso_label
_atom_site_aniso_U_11
_atom_site_aniso_U_22
_atom_site_aniso_U_33
_atom_site_aniso_U_23
_atom_site_aniso_U_13
_atom_site_aniso_U_12
Ir1 0.01051(3) 0.01269(3) 0.01115(3) 0.00031(2) 0.00427(2) 0.00022(2)
Cl1 0.01404(17) 0.0222(2) 0.01767(18) -0.00205(15) 0.00335(14) -0.00425(14)
N1 0.0126(6) 0.0164(7) 0.0160(7) 0.0014(5) 0.0036(5) 0.0033(5)
C1 0.0117(7) 0.0159(7) 0.0089(6) 0.0018(5) 0.0029(5) 0.0019(5)
C2 0.0117(7) 0.0161(7) 0.0157(7) -0.0001(6) 0.0048(6) 0.0015(5)
O1 0.0200(6) 0.0161(6) 0.0219(6) 0.0052(5) 0.0084(5) 0.0030(5)
O2 0.0209(6) 0.0144(6) 0.0147(6) -0.0023(4) 0.0050(5) 0.0002(4)
C3 0.0352(11) 0.0188(9) 0.0261(10) -0.0071(7) 0.0090(8) -0.0025(8)
C4 0.0117(7) 0.0171(8) 0.0126(7) 0.0012(6) 0.0039(5) 0.0015(5)
C5 0.0135(7) 0.0186(8) 0.0165(8) 0.0020(6) 0.0047(6) 0.0021(6)
O3 0.0268(7) 0.0286(7) 0.0324(8) 0.0104(6) 0.0209(6) 0.0071(6)
O4 0.0148(5) 0.0189(6) 0.0218(6) 0.0037(5) 0.0079(5) 0.0052(5)
C6 0.0186(8) 0.0269(10) 0.0292(10) 0.0000(8) 0.0100(7) 0.0093(7)
C7 0.0141(7) 0.0160(7) 0.0137(7) 0.0020(6) 0.0042(6) -0.0016(6)
C8 0.0157(8) 0.0233(9) 0.0206(8) 0.0010(7) 0.0030(6) -0.0025(6)
C9 0.0213(9) 0.0273(10) 0.0276(10) -0.0036(8) 0.0059(7) -0.0095(8)
C10 0.0299(10) 0.0191(9) 0.0321(11) -0.0067(8) 0.0138(8) -0.0084(7)
C11 0.0238(9) 0.0160(8) 0.0258(9) 0.0017(7) 0.0116(7) 0.0000(7)
C12 0.0157(7) 0.0167(8) 0.0150(7) -0.0001(6) 0.0059(6) -0.0009(6)
C13 0.0163(7) 0.0165(8) 0.0156(7) 0.0011(6) 0.0053(6) 0.0031(6)
C14 0.0132(8) 0.0274(10) 0.0282(10) 0.0080(8) -0.0004(7) 0.0024(7)
C15 0.0186(8) 0.0262(9) 0.0089(7) -0.0013(6) 0.0046(6) -0.0025(6)
C16 0.0269(9) 0.0203(8) 0.0145(8) -0.0048(6) 0.0089(7) -0.0068(7)
C17 0.0272(9) 0.0160(8) 0.0195(8) -0.0012(6) 0.0153(7) 0.0007(7)
C18 0.0185(8) 0.0184(8) 0.0159(8) 0.0017(6) 0.0108(6) 0.0020(6)
C19 0.0178(8) 0.0183(8) 0.0113(7) 0.0005(6) 0.0057(6) 0.0006(6)
C20 0.0174(8) 0.0397(12) 0.0148(8) 0.0028(8) 0.0004(6) -0.0021(8)
C21 0.0445(12) 0.0280(10) 0.0213(9) -0.0097(8) 0.0139(9) -0.0165(9)
C22 0.0422(13) 0.0197(9) 0.0457(14) 0.0032(9) 0.0277(11) 0.0076(9)
C23 0.0191(8) 0.0224(9) 0.0286(10) 0.0048(7) 0.0138(7) 0.0009(7)
C24 0.0225(9) 0.0184(8) 0.0191(8) 0.0038(6) 0.0085(7) 0.0032(6)

loop_
_atom_type_symbol
_atom_type_description
_atom_type_scat_dispersion_real
_atom_type_scat_dispersion_imag
_atom_type_scat_source
C C 0.0033 0.0016 'International Tables Vol C Tables 4.2.6.8 and 6.1.1.4'
H H 0.0000 0.0000 'International Tables Vol C Tables 4.2.6.8 and 6.1.1.4'
N N 0.0061 0.0033 'International Tables Vol C Tables 4.2.6.8 and 6.1.1.4'
O O 0.0106 0.0060 'International Tables Vol C Tables 4.2.6.8 and 6.1.1.4'
Cl Cl 0.1484 0.1585 'International Tables Vol C Tables 4.2.6.8 and 6.1.1.4'
Ir Ir -1.4442 7.9887 'International Tables Vol C Tables 4.2.6.8 and 6.1.1.4'

loop_
_geom_angle_atom_site_label_1
_geom_angle_atom_site_label_2
_geom_angle_atom_site_label_3
_geom_angle
C1 Ir1 N1 85.81(6)
C1 Ir1 C19 110.76(6)
N1 Ir1 C19 163.08(6)
C1 Ir1 C15 93.31(7)
N1 Ir1 C15 140.86(6)
C19 Ir1 C15 38.83(7)
C1 Ir1 C16 112.17(7)
N1 Ir1 C16 106.12(7)
C19 Ir1 C16 65.19(7)
C15 Ir1 C16 38.88(7)
C1 Ir1 C18 149.59(6)
N1 Ir1 C18 124.60(6)
C19 Ir1 C18 38.98(6)
C15 Ir1 C18 64.19(7)
C16 Ir1 C18 63.64(7)
C1 Ir1 C17 150.74(7)
N1 Ir1 C17 99.83(6)
C19 Ir1 C17 64.09(7)
C15 Ir1 C17 64.26(7)
C16 Ir1 C17 38.62(7)
C18 Ir1 C17 36.66(6)
C1 Ir1 Cl1 88.59(5)
N1 Ir1 Cl1 90.01(4)
C19 Ir1 Cl1 93.72(5)
C15 Ir1 Cl1 129.12(5)
C16 Ir1 Cl1 154.15(5)
C18 Ir1 Cl1 90.62(5)
C17 Ir1 Cl1 119.87(5)
C13 N1 C14 116.19(15)
C13 N1 Ir1 126.22(12)
C14 N1 Ir1 117.47(11)
C4 C1 C2 118.68(14)
C4 C1 Ir1 126.39(13)
C2 C1 Ir1 114.88(11)
O1 C2 O2 123.21(16)
O1 C2 C1 125.77(16)
O2 C2 C1 110.97(14)
C2 O2 C3 114.51(14)
O2 C3 H3A 109.5
O2 C3 H3B 109.5
H3A C3 H3B 109.5
O2 C3 H3C 109.5
H3A C3 H3C 109.5
H3B C3 H3C 109.5
C1 C4 C7 125.20(15)
C1 C4 C5 121.47(15)
C7 C4 C5 113.32(14)
O3 C5 O4 123.30(16)
O3 C5 C4 124.36(16)
O4 C5 C4 112.34(15)
C5 O4 C6 116.15(14)
O4 C6 H6A 109.5
O4 C6 H6B 109.5
H6A C6 H6B 109.5
O4 C6 H6C 109.5
H6A C6 H6C 109.5
H6B C6 H6C 109.5
C8 C7 C12 117.52(16)
C8 C7 C4 118.54(15)
C12 C7 C4 123.85(15)
C9 C8 C7 122.26(18)
C9 C8 H8A 118.9
C7 C8 H8A 118.9
C10 C9 C8 119.56(18)
C10 C9 H9A 120.2
C8 C9 H9A 120.2
C9 C10 C11 119.55(18)
C9 C10 H10A 120.2
C11 C10 H10A 120.2
C10 C11 C12 121.16(18)
C10 C11 H11A 119.4
C12 C11 H11A 119.4
C11 C12 C7 119.79(16)
C11 C12 C13 113.73(16)
C7 C12 C13 126.42(16)
N1 C13 C12 127.08(16)
N1 C13 H13A 116.5
C12 C13 H13A 116.5
N1 C14 H14A 109.5
N1 C14 H14B 109.5
H14A C14 H14B 109.5
N1 C14 H14C 109.5
H14A C14 H14C 109.5
H14B C14 H14C 109.5
C19 C15 C16 108.16(16)
C19 C15 C20 126.15(17)
C16 C15 C20 125.68(17)
C19 C15 Ir1 70.37(10)
C16 C15 Ir1 70.79(10)
C20 C15 Ir1 123.70(12)
C15 C16 C17 107.72(15)
C15 C16 C21 126.41(18)
C17 C16 C21 124.15(18)
C15 C16 Ir1 70.33(10)
C17 C16 Ir1 73.43(10)
C21 C16 Ir1 133.50(13)
C18 C17 C16 108.03(16)
C18 C17 C22 126.77(18)
C16 C17 C22 125.19(18)
C18 C17 Ir1 71.26(10)
C16 C17 Ir1 67.94(9)
C22 C17 Ir1 127.26(14)
C17 C18 C19 108.74(16)
C17 C18 C23 126.82(17)
C19 C18 C23 124.44(16)
C17 C18 Ir1 72.08(10)
C19 C18 Ir1 67.74(9)
C23 C18 Ir1 125.83(13)
C15 C19 C18 107.20(15)
C15 C19 C24 126.96(16)
C18 C19 C24 125.56(16)
C15 C19 Ir1 70.80(10)
C18 C19 Ir1 73.28(10)
C24 C19 Ir1 125.93(12)
C15 C20 H20A 109.5
C15 C20 H20B 109.5
H20A C20 H20B 109.5
C15 C20 H20C 109.5
H20A C20 H20C 109.5
H20B C20 H20C 109.5
C16 C21 H21A 109.5
C16 C21 H21B 109.5
H21A C21 H21B 109.5
C16 C21 H21C 109.5
H21A C21 H21C 109.5
H21B C21 H21C 109.5
C17 C22 H22A 109.5
C17 C22 H22B 109.5
H22A C22 H22B 109.5
C17 C22 H22C 109.5
H22A C22 H22C 109.5
H22B C22 H22C 109.5
C18 C23 H23A 109.5
C18 C23 H23B 109.5
H23A C23 H23B 109.5
C18 C23 H23C 109.5
H23A C23 H23C 109.5
H23B C23 H23C 109.5
C19 C24 H24A 109.5
C19 C24 H24B 109.5
H24A C24 H24B 109.5
C19 C24 H24C 109.5
H24A C24 H24C 109.5
H24B C24 H24C 109.5

loop_
_geom_bond_atom_site_label_1
_geom_bond_atom_site_label_2
_geom_bond_distance
Ir1 C1 2.0447(16)
Ir1 N1 2.1033(15)
Ir1 C19 2.1577(17)
Ir1 C15 2.1633(18)
Ir1 C16 2.1694(18)
Ir1 C18 2.2328(17)
Ir1 C17 2.2435(17)
Ir1 Cl1 2.4193(5)
N1 C13 1.285(2)
N1 C14 1.476(2)
C1 C4 1.353(2)
C1 C2 1.494(2)
C2 O1 1.210(2)
C2 O2 1.356(2)
O2 C3 1.439(2)
C3 H3A 0.9800
C3 H3B 0.9800
C3 H3C 0.9800
C4 C7 1.484(2)
C4 C5 1.501(2)
C5 O3 1.214(2)
C5 O4 1.339(2)
O4 C6 1.447(2)
C6 H6A 0.9800
C6 H6B 0.9800
C6 H6C 0.9800
C7 C8 1.405(2)
C7 C12 1.406(2)
C8 C9 1.390(3)
C8 H8A 0.9500
C9 C10 1.385(3)
C9 H9A 0.9500
C10 C11 1.387(3)
C10 H10A 0.9500
C11 C12 1.405(3)
C11 H11A 0.9500
C12 C13 1.474(2)
C13 H13A 0.9500
C14 H14A 0.9800
C14 H14B 0.9800
C14 H14C 0.9800
C15 C19 1.436(2)
C15 C16 1.442(3)
C15 C20 1.498(3)
C16 C17 1.461(3)
C16 C21 1.500(3)
C17 C18 1.408(2)
C17 C22 1.491(3)
C18 C19 1.466(2)
C18 C23 1.497(3)
C19 C24 1.495(2)
C20 H20A 0.9800
C20 H20B 0.9800
C20 H20C 0.9800
C21 H21A 0.9800
C21 H21B 0.9800
C21 H21C 0.9800
C22 H22A 0.9800
C22 H22B 0.9800
C22 H22C 0.9800
C23 H23A 0.9800
C23 H23B 0.9800
C23 H23C 0.9800
C24 H24A 0.9800
C24 H24B 0.9800
C24 H24C 0.9800

loop_
_geom_torsion_atom_site_label_1
_geom_torsion_atom_site_label_2
_geom_torsion_atom_site_label_3
_geom_torsion_atom_site_label_4
_geom_torsion
C1 Ir1 N1 C13 58.16(15)
C19 Ir1 N1 C13 -110.3(2)
C15 Ir1 N1 C13 -31.94(19)
C16 Ir1 N1 C13 -53.72(16)
C18 Ir1 N1 C13 -122.49(15)
C17 Ir1 N1 C13 -92.89(15)
Cl1 Ir1 N1 C13 146.75(14)
C1 Ir1 N1 C14 -125.92(14)
C19 Ir1 N1 C14 65.6(3)
C15 Ir1 N1 C14 143.98(14)
C16 Ir1 N1 C14 122.19(14)
C18 Ir1 N1 C14 53.43(15)
C17 Ir1 N1 C14 83.02(14)
Cl1 Ir1 N1 C14 -37.34(13)
N1 Ir1 C1 C4 -61.67(15)
C19 Ir1 C1 C4 114.77(15)
C15 Ir1 C1 C4 79.11(15)
C16 Ir1 C1 C4 44.04(16)
C18 Ir1 C1 C4 119.39(16)
C17 Ir1 C1 C4 41.0(2)
Cl1 Ir1 C1 C4 -151.78(14)
N1 Ir1 C1 C2 120.65(12)
C19 Ir1 C1 C2 -62.91(13)
C15 Ir1 C1 C2 -98.57(12)
C16 Ir1 C1 C2 -133.64(12)
C18 Ir1 C1 C2 -58.29(19)
C17 Ir1 C1 C2 -136.68(14)
Cl1 Ir1 C1 C2 30.54(11)
C4 C1 C2 O1 -113.6(2)
Ir1 C1 C2 O1 64.3(2)
C4 C1 C2 O2 68.86(19)
Ir1 C1 C2 O2 -113.27(13)
O1 C2 O2 C3 -1.7(2)
C1 C2 O2 C3 175.94(15)
C2 C1 C4 C7 -177.35(15)
Ir1 C1 C4 C7 5.1(2)
C2 C1 C4 C5 2.7(2)
Ir1 C1 C4 C5 -174.88(12)
C1 C4 C5 O3 -144.1(2)
C7 C4 C5 O3 36.0(3)
C1 C4 C5 O4 36.5(2)
C7 C4 C5 O4 -143.40(15)
O3 C5 O4 C6 8.7(3)
C4 C5 O4 C6 -171.94(15)
C1 C4 C7 C8 -135.44(18)
C5 C4 C7 C8 44.5(2)
C1 C4 C7 C12 48.2(3)
C5 C4 C7 C12 -131.85(17)
C12 C7 C8 C9 -0.2(3)
C4 C7 C8 C9 -176.79(18)
C7 C8 C9 C10 2.2(3)
C8 C9 C10 C11 -0.8(3)
C9 C10 C11 C12 -2.7(3)
C10 C11 C12 C7 4.7(3)
C10 C11 C12 C13 -177.83(17)
C8 C7 C12 C11 -3.2(3)
C4 C7 C12 C11 173.16(16)
C8 C7 C12 C13 179.72(16)
C4 C7 C12 C13 -3.9(3)
C14 N1 C13 C12 -175.70(17)
Ir1 N1 C13 C12 0.3(3)
C11 C12 C13 N1 136.43(19)
C7 C12 C13 N1 -46.4(3)
C1 Ir1 C15 C19 119.62(11)
N1 Ir1 C15 C19 -152.95(10)
C16 Ir1 C15 C19 -118.34(15)
C18 Ir1 C15 C19 -39.07(10)
C17 Ir1 C15 C19 -79.95(11)
Cl1 Ir1 C15 C19 28.74(12)
C1 Ir1 C15 C16 -122.04(11)
N1 Ir1 C15 C16 -34.61(15)
C19 Ir1 C15 C16 118.34(15)
C18 Ir1 C15 C16 79.27(11)
C17 Ir1 C15 C16 38.39(10)
Cl1 Ir1 C15 C16 147.08(9)
C1 Ir1 C15 C20 -1.38(17)
N1 Ir1 C15 C20 86.05(18)
C19 Ir1 C15 C20 -121.0(2)
C16 Ir1 C15 C20 120.7(2)
C18 Ir1 C15 C20 -160.07(18)
C17 Ir1 C15 C20 159.05(18)
Cl1 Ir1 C15 C20 -92.26(16)
C19 C15 C16 C17 -3.7(2)
C20 C15 C16 C17 177.36(16)
Ir1 C15 C16 C17 -64.40(12)
C19 C15 C16 C21 -169.11(17)
C20 C15 C16 C21 11.9(3)
Ir1 C15 C16 C21 130.15(19)
C19 C15 C16 Ir1 60.75(12)
C20 C15 C16 Ir1 -118.24(17)
C1 Ir1 C16 C15 66.05(11)
N1 Ir1 C16 C15 158.09(10)
C19 Ir1 C16 C15 -37.44(10)
C18 Ir1 C16 C15 -80.82(11)
C17 Ir1 C16 C15 -116.33(15)
Cl1 Ir1 C16 C15 -75.26(16)
C1 Ir1 C16 C17 -177.62(10)
N1 Ir1 C16 C17 -85.58(11)
C19 Ir1 C16 C17 78.89(11)
C15 Ir1 C16 C17 116.33(15)
C18 Ir1 C16 C17 35.51(10)
Cl1 Ir1 C16 C17 41.07(18)
C1 Ir1 C16 C21 -55.9(2)
N1 Ir1 C16 C21 36.1(2)
C19 Ir1 C16 C21 -159.4(2)
C15 Ir1 C16 C21 -122.0(3)
C18 Ir1 C16 C21 157.2(2)
C17 Ir1 C16 C21 121.7(3)
Cl1 Ir1 C16 C21 162.75(15)
C15 C16 C17 C18 2.1(2)
C21 C16 C17 C18 168.00(17)
Ir1 C16 C17 C18 -60.23(13)
C15 C16 C17 C22 -176.72(18)
C21 C16 C17 C22 -10.9(3)
Ir1 C16 C17 C22 120.91(19)
C15 C16 C17 Ir1 62.37(12)
C21 C16 C17 Ir1 -131.76(19)
C1 Ir1 C17 C18 123.86(14)
N1 Ir1 C17 C18 -137.08(11)
C19 Ir1 C17 C18 37.35(11)
C15 Ir1 C17 C18 80.70(12)
C16 Ir1 C17 C18 119.35(16)
Cl1 Ir1 C17 C18 -41.37(12)
C1 Ir1 C17 C16 4.51(19)
N1 Ir1 C17 C16 103.57(11)
C19 Ir1 C17 C16 -82.00(12)
C15 Ir1 C17 C16 -38.65(11)
C18 Ir1 C17 C16 -119.35(16)
Cl1 Ir1 C17 C16 -160.71(9)
C1 Ir1 C17 C22 -113.7(2)
N1 Ir1 C17 C22 -14.66(18)
C19 Ir1 C17 C22 159.8(2)
C15 Ir1 C17 C22 -156.9(2)
C16 Ir1 C17 C22 -118.2(2)
C18 Ir1 C17 C22 122.4(2)
Cl1 Ir1 C17 C22 81.06(18)
C16 C17 C18 C19 0.2(2)
C22 C17 C18 C19 179.01(18)
Ir1 C17 C18 C19 -57.99(12)
C16 C17 C18 C23 179.93(18)
C22 C17 C18 C23 -1.2(3)
Ir1 C17 C18 C23 121.76(19)
C16 C17 C18 Ir1 58.17(12)
C22 C17 C18 Ir1 -123.0(2)
C1 Ir1 C18 C17 -126.69(14)
N1 Ir1 C18 C17 54.59(13)
C19 Ir1 C18 C17 -119.82(16)
C15 Ir1 C18 C17 -80.89(12)
C16 Ir1 C18 C17 -37.39(11)
Cl1 Ir1 C18 C17 145.03(11)
C1 Ir1 C18 C19 -6.87(19)
N1 Ir1 C18 C19 174.41(9)
C15 Ir1 C18 C19 38.92(10)
C16 Ir1 C18 C19 82.42(12)
C17 Ir1 C18 C19 119.82(16)
Cl1 Ir1 C18 C19 -95.15(10)
C1 Ir1 C18 C23 110.39(18)
N1 Ir1 C18 C23 -68.33(17)
C19 Ir1 C18 C23 117.27(19)
C15 Ir1 C18 C23 156.19(17)
C16 Ir1 C18 C23 -160.31(18)
C17 Ir1 C18 C23 -122.9(2)
Cl1 Ir1 C18 C23 22.11(15)
C16 C15 C19 C18 3.73(19)
C20 C15 C19 C18 -177.29(16)
Ir1 C15 C19 C18 64.74(12)
C16 C15 C19 C24 177.96(16)
C20 C15 C19 C24 -3.1(3)
Ir1 C15 C19 C24 -121.03(17)
C16 C15 C19 Ir1 -61.01(12)
C20 C15 C19 Ir1 117.97(17)
C17 C18 C19 C15 -2.43(19)
C23 C18 C19 C15 177.81(17)
Ir1 C18 C19 C15 -63.09(11)
C17 C18 C19 C24 -176.76(16)
C23 C18 C19 C24 3.5(3)
Ir1 C18 C19 C24 122.57(17)
C17 C18 C19 Ir1 60.67(13)
C23 C18 C19 Ir1 -119.09(18)
C1 Ir1 C19 C15 -68.14(11)
N1 Ir1 C19 C15 99.6(2)
C16 Ir1 C19 C15 37.49(10)
C18 Ir1 C19 C15 115.57(15)
C17 Ir1 C19 C15 80.41(11)
Cl1 Ir1 C19 C15 -158.05(10)
C1 Ir1 C19 C18 176.29(10)
N1 Ir1 C19 C18 -16.0(3)
C15 Ir1 C19 C18 -115.57(15)
C16 Ir1 C19 C18 -78.08(11)
C17 Ir1 C19 C18 -35.16(10)
Cl1 Ir1 C19 C18 86.38(10)
C1 Ir1 C19 C24 54.13(16)
N1 Ir1 C19 C24 -138.15(19)
C15 Ir1 C19 C24 122.27(19)
C16 Ir1 C19 C24 159.76(17)
C18 Ir1 C19 C24 -122.16(19)
C17 Ir1 C19 C24 -157.32(17)
Cl1 Ir1 C19 C24 -35.77(15)
